data_2231266
loop_
_publ_author_name
'Chen, Li-Zhuang'

_publ_section_title
;
 2-[(4-Chloroanilino)methyl]phenol
;
_journal_coeditor_code PV2430
_journal_issue 8
_journal_name_full 'Acta Crystallographica Section E'
_journal_page_first o2125
_journal_paper_doi 10.1107/S1600536811029047
_journal_volume 67
_journal_year 2011
_chemical_formula_iupac 'C13 H12 Cl N O'
_chemical_formula_moiety 'C13 H12 Cl N O'
_chemical_formula_sum 'C13 H12 Cl N O'
_chemical_formula_weight 233.69
_chemical_name_systematic
;
2-[(4-Chloroanilino)methyl]phenol
;
_space_group_IT_number 2
_symmetry_cell_setting triclinic
_symmetry_space_group_name_Hall '-P 1'
_symmetry_space_group_name_H-M 'P -1'
_atom_sites_solution_hydrogens geom
_atom_sites_solution_primary direct
_atom_sites_solution_secondary difmap
_audit_creation_method SHELXL-97
_cell_angle_alpha 86.87(3)
_cell_angle_beta 89.12(3)
_cell_angle_gamma 88.65(3)
_cell_formula_units_Z 2
_cell_length_a 5.5842(11)
_cell_length_b 7.9485(16)
_cell_length_c 13.023(3)
_cell_measurement_reflns_used 4578
_cell_measurement_temperature 298(2)
_cell_measurement_theta_max 27.48
_cell_measurement_theta_min 3.08
_cell_volume 577.0(2)
_computing_cell_refinement '<i>CrystalClear</i> (Rigaku, 2005)'
_computing_data_collection '<i>CrystalClear</i> (Rigaku, 2005)'
_computing_data_reduction '<i>CrystalClear</i> (Rigaku, 2005)'
_computing_molecular_graphics '<i>SHELXTL</i> (Sheldrick, 2008)'
_computing_publication_material '<i>SHELXL97</i> (Sheldrick, 2008)'
_computing_structure_refinement '<i>SHELXL97</i> (Sheldrick, 2008)'
_computing_structure_solution '<i>SHELXS97</i> (Sheldrick, 2008)'
_diffrn_ambient_temperature 298(2)
_diffrn_detector_area_resol_mean 13.6612
_diffrn_measured_fraction_theta_full 0.995
_diffrn_measured_fraction_theta_max 0.995
_diffrn_measurement_device_type 'Rigaku SCXmini'
_diffrn_measurement_method CCD_Profile_fitting
_diffrn_radiation_monochromator graphite
_diffrn_radiation_source 'fine-focus sealed tube'
_diffrn_radiation_type MoK\a
_diffrn_radiation_wavelength 0.71073
_diffrn_reflns_av_R_equivalents 0.0606
_diffrn_reflns_av_sigmaI/netI 0.0817
_diffrn_reflns_limit_h_max 7
_diffrn_reflns_limit_h_min -7
_diffrn_reflns_limit_k_max 10
_diffrn_reflns_limit_k_min -10
_diffrn_reflns_limit_l_max 16
_diffrn_reflns_limit_l_min -16
_diffrn_reflns_number 5968
_diffrn_reflns_theta_full 27.48
_diffrn_reflns_theta_max 27.48
_diffrn_reflns_theta_min 3.08
_diffrn_standards_number 0
_exptl_absorpt_coefficient_mu 0.307
_exptl_absorpt_correction_T_max 0.940
_exptl_absorpt_correction_T_min 0.895
_exptl_absorpt_correction_type multi-scan
_exptl_absorpt_process_details '(<i>CrystalClear</i>; Rigaku, 2005)'
_exptl_crystal_colour Colorless
_exptl_crystal_density_diffrn 1.345
_exptl_crystal_density_method 'not measured'
_exptl_crystal_description Prism
_exptl_crystal_F_000 244
_exptl_crystal_size_max 0.4000
_exptl_crystal_size_mid 0.3000
_exptl_crystal_size_min 0.2000
_refine_diff_density_max 0.220
_refine_diff_density_min -0.256
_refine_ls_extinction_method none
_refine_ls_goodness_of_fit_ref 0.983
_refine_ls_hydrogen_treatment mixed
_refine_ls_matrix_type full
_refine_ls_number_parameters 153
_refine_ls_number_reflns 2637
_refine_ls_number_restraints 2
_refine_ls_restrained_S_all 0.983
_refine_ls_R_factor_all 0.1349
_refine_ls_R_factor_gt 0.0675
_refine_ls_shift/su_max 0.002
_refine_ls_shift/su_mean 0.000
_refine_ls_structure_factor_coef Fsqd
_refine_ls_weighting_details 'calc w=1/[\s^2^(Fo^2^)+(0.0821P)^2^] where P=(Fo^2^+2Fc^2^)/3'
_refine_ls_weighting_scheme calc
_refine_ls_wR_factor_gt 0.1542
_refine_ls_wR_factor_ref 0.1863
_reflns_number_gt 1383
_reflns_number_total 2637
_reflns_threshold_expression I>2\s(I)
_cod_data_source_file pv2430.cif
_cod_data_source_block I
_cod_database_code 2231266
_cod_database_fobs_code 2231266

loop_
_symmetry_equiv_pos_as_xyz
'x, y, z'
'-x, -y, -z'

loop_
_atom_site_type_symbol
_atom_site_label
_atom_site_fract_x
_atom_site_fract_y
_atom_site_fract_z
_atom_site_U_iso_or_equiv
_atom_site_adp_type
_atom_site_calc_flag
_atom_site_refinement_flags
_atom_site_occupancy
_atom_site_symmetry_multiplicity
Cl Cl1 0.3943(2) 0.26252(15) -0.02082(7) 0.1029(5) Uani d . 1 1
O O1 1.2068(3) 0.3737(2) 0.53931(14) 0.0477(5) Uani d D 1 1
N N1 0.6596(4) 0.3048(3) 0.41482(17) 0.0427(6) Uani d D 1 1
C C2 1.0518(4) 0.2978(3) 0.6089(2) 0.0395(6) Uani d . 1 1
C C1 0.8691(4) 0.2033(3) 0.5715(2) 0.0431(7) Uani d . 1 1
C C8 0.5997(4) 0.2890(3) 0.3104(2) 0.0420(6) Uani d . 1 1
C C3 1.0818(5) 0.3070(4) 0.7143(2) 0.0504(7) Uani d . 1 1
H H3 1.2079 0.3668 0.7391 0.061 Uiso calc R 1 1
C C7 0.8410(5) 0.1848(3) 0.4587(2) 0.0500(7) Uani d . 1 1
H H7A 0.9936 0.2038 0.4239 0.060 Uiso calc R 1 1
H H7B 0.7942 0.0707 0.4472 0.060 Uiso calc R 1 1
C C6 0.7158(5) 0.1240(4) 0.6421(3) 0.0593(8) Uani d . 1 1
H H6 0.5924 0.0604 0.6185 0.071 Uiso calc R 1 1
C C9 0.3944(5) 0.3687(4) 0.2737(2) 0.0519(7) Uani d . 1 1
H H9 0.2965 0.4278 0.3183 0.062 Uiso calc R 1 1
C C13 0.7429(5) 0.2015(4) 0.2433(2) 0.0545(8) Uani d . 1 1
H H13 0.8824 0.1469 0.2666 0.065 Uiso calc R 1 1
C C11 0.4753(6) 0.2735(4) 0.1065(2) 0.0611(8) Uani d . 1 1
C C10 0.3309(6) 0.3627(4) 0.1723(2) 0.0621(8) Uani d . 1 1
H H10 0.1924 0.4181 0.1485 0.074 Uiso calc R 1 1
C C4 0.9239(5) 0.2272(4) 0.7814(2) 0.0589(8) Uani d . 1 1
H H4 0.9426 0.2351 0.8519 0.071 Uiso calc R 1 1
C C12 0.6794(6) 0.1947(4) 0.1411(2) 0.0642(9) Uani d . 1 1
H H12 0.7768 0.1361 0.0960 0.077 Uiso calc R 1 1
C C5 0.7407(6) 0.1367(4) 0.7467(2) 0.0633(9) Uani d . 1 1
H H5 0.6338 0.0842 0.7928 0.076 Uiso calc R 1 1
H H1B 0.532(3) 0.304(4) 0.4527(18) 0.058(9) Uiso d D 1 1
H H1A 1.248(6) 0.469(2) 0.560(2) 0.087(12) Uiso d D 1 1

loop_
_atom_site_aniso_label
_atom_site_aniso_U_11
_atom_site_aniso_U_22
_atom_site_aniso_U_33
_atom_site_aniso_U_12
_atom_site_aniso_U_13
_atom_site_aniso_U_23
Cl1 0.1313(10) 0.1297(10) 0.0496(6) -0.0068(7) -0.0160(6) -0.0149(6)
O1 0.0482(11) 0.0441(12) 0.0517(12) -0.0070(9) 0.0071(9) -0.0107(10)
N1 0.0390(13) 0.0442(13) 0.0453(14) 0.0033(10) 0.0031(10) -0.0089(11)
C2 0.0350(14) 0.0364(14) 0.0471(16) 0.0057(11) 0.0012(12) -0.0044(12)
C1 0.0388(14) 0.0375(15) 0.0533(17) 0.0010(12) -0.0030(12) -0.0051(13)
C8 0.0393(14) 0.0427(15) 0.0446(16) -0.0074(12) 0.0031(12) -0.0067(12)
C3 0.0465(16) 0.0530(18) 0.0521(18) 0.0009(13) -0.0077(13) -0.0044(14)
C7 0.0440(15) 0.0448(16) 0.0622(19) 0.0038(13) -0.0050(13) -0.0137(14)
C6 0.0494(18) 0.0526(18) 0.076(2) -0.0090(14) -0.0072(16) -0.0022(16)
C9 0.0522(17) 0.0562(18) 0.0474(17) 0.0053(14) 0.0028(13) -0.0061(14)
C13 0.0460(16) 0.0617(18) 0.0578(19) 0.0016(14) 0.0018(14) -0.0214(15)
C11 0.069(2) 0.068(2) 0.0471(18) -0.0102(18) -0.0011(15) -0.0069(16)
C10 0.0618(19) 0.069(2) 0.0547(19) 0.0018(16) -0.0088(15) 0.0042(16)
C4 0.067(2) 0.064(2) 0.0448(18) 0.0051(17) -0.0008(15) 0.0032(15)
C12 0.068(2) 0.070(2) 0.057(2) -0.0049(17) 0.0073(16) -0.0234(17)
C5 0.063(2) 0.066(2) 0.060(2) -0.0059(17) 0.0085(16) 0.0116(17)

loop_
_atom_type_symbol
_atom_type_description
_atom_type_scat_dispersion_real
_atom_type_scat_dispersion_imag
_atom_type_scat_source
C C 0.0033 0.0016 'International Tables Vol C Tables 4.2.6.8 and 6.1.1.4'
H H 0.0000 0.0000 'International Tables Vol C Tables 4.2.6.8 and 6.1.1.4'
N N 0.0061 0.0033 'International Tables Vol C Tables 4.2.6.8 and 6.1.1.4'
O O 0.0106 0.0060 'International Tables Vol C Tables 4.2.6.8 and 6.1.1.4'
Cl Cl 0.1484 0.1585 'International Tables Vol C Tables 4.2.6.8 and 6.1.1.4'

loop_
_geom_angle_atom_site_label_1
_geom_angle_atom_site_label_2
_geom_angle_atom_site_label_3
_geom_angle
C2 O1 H1A 110(2)
C8 N1 C7 117.0(2)
C8 N1 H1B 110.3(19)
C7 N1 H1B 110.4(19)
O1 C2 C1 118.1(2)
O1 C2 C3 121.4(2)
C1 C2 C3 120.4(2)
C6 C1 C2 117.9(3)
C6 C1 C7 120.8(2)
C2 C1 C7 121.3(2)
C9 C8 C13 118.6(3)
C9 C8 N1 118.7(2)
C13 C8 N1 122.7(3)
C4 C3 C2 119.5(3)
C4 C3 H3 120.2
C2 C3 H3 120.2
N1 C7 C1 111.6(2)
N1 C7 H7A 109.3
C1 C7 H7A 109.3
N1 C7 H7B 109.3
C1 C7 H7B 109.3
H7A C7 H7B 108.0
C5 C6 C1 121.8(3)
C5 C6 H6 119.1
C1 C6 H6 119.1
C8 C9 C10 121.4(3)
C8 C9 H9 119.3
C10 C9 H9 119.3
C8 C13 C12 120.2(3)
C8 C13 H13 119.9
C12 C13 H13 119.9
C12 C11 C10 120.4(3)
C12 C11 Cl1 120.1(3)
C10 C11 Cl1 119.5(3)
C9 C10 C11 119.2(3)
C9 C10 H10 120.4
C11 C10 H10 120.4
C5 C4 C3 121.1(3)
C5 C4 H4 119.4
C3 C4 H4 119.4
C11 C12 C13 120.2(3)
C11 C12 H12 119.9
C13 C12 H12 119.9
C4 C5 C6 119.1(3)
C4 C5 H5 120.4
C6 C5 H5 120.4

loop_
_geom_bond_atom_site_label_1
_geom_bond_atom_site_label_2
_geom_bond_distance
Cl1 C11 1.733(3)
O1 C2 1.370(3)
O1 H1A 0.853(10)
N1 C8 1.418(3)
N1 C7 1.475(3)
N1 H1B 0.858(10)
C2 C1 1.391(4)
C2 C3 1.391(3)
C1 C6 1.383(4)
C1 C7 1.495(4)
C8 C9 1.376(4)
C8 C13 1.381(4)
C3 C4 1.374(4)
C3 H3 0.9300
C7 H7A 0.9700
C7 H7B 0.9700
C6 C5 1.381(4)
C6 H6 0.9300
C9 C10 1.376(4)
C9 H9 0.9300
C13 C12 1.387(4)
C13 H13 0.9300
C11 C12 1.358(4)
C11 C10 1.381(4)
C10 H10 0.9300
C4 C5 1.361(4)
C4 H4 0.9300
C12 H12 0.9300
C5 H5 0.9300

loop_
_geom_hbond_atom_site_label_D
_geom_hbond_atom_site_label_H
_geom_hbond_atom_site_label_A
_geom_hbond_site_symmetry_A
_geom_hbond_distance_DH
_geom_hbond_distance_HA
_geom_hbond_distance_DA
_geom_hbond_angle_DHA
N1 H1B O1 1_455 0.858(10) 2.201(13) 3.038(3) 165(3)
O1 H1A N1 2_766 0.853(10) 1.932(12) 2.777(3) 171(3)

loop_
_geom_torsion_atom_site_label_1
_geom_torsion_atom_site_label_2
_geom_torsion_atom_site_label_3
_geom_torsion_atom_site_label_4
_geom_torsion
O1 C2 C1 C6 178.7(2)
C3 C2 C1 C6 1.9(4)
O1 C2 C1 C7 -0.2(4)
C3 C2 C1 C7 -177.0(2)
C7 N1 C8 C9 164.5(2)
C7 N1 C8 C13 -17.7(4)
O1 C2 C3 C4 -179.2(2)
C1 C2 C3 C4 -2.5(4)
C8 N1 C7 C1 -174.1(2)
C6 C1 C7 N1 83.6(3)
C2 C1 C7 N1 -97.5(3)
C2 C1 C6 C5 -0.1(4)
C7 C1 C6 C5 178.8(3)
C13 C8 C9 C10 -0.1(4)
N1 C8 C9 C10 177.9(2)
C9 C8 C13 C12 0.0(4)
N1 C8 C13 C12 -177.9(2)
C8 C9 C10 C11 0.6(5)
C12 C11 C10 C9 -1.0(5)
Cl1 C11 C10 C9 179.0(2)
C2 C3 C4 C5 1.1(4)
C10 C11 C12 C13 0.8(5)
Cl1 C11 C12 C13 -179.1(2)
C8 C13 C12 C11 -0.3(5)
C3 C4 C5 C6 0.7(5)
C1 C6 C5 C4 -1.2(5)

loop_
_cod_related_entry_id
_cod_related_entry_database
_cod_related_entry_code
1 ChemSpider 505405
